data_7717968
loop_
_publ_author_name
'Misra, Rajneesh'
'Tewari, Nikhil'

_publ_section_title
;
 Design, synthesis, and redox properties of ferrocene functionalized
 phenothiazine and phenothiazine sulfone isomers
;
_journal_name_full 'Dalton Transactions'
_journal_paper_doi 10.1039/D4DT02821J
_journal_year 2025
_chemical_formula_moiety 'C28 H21 Fe N S'
_chemical_formula_sum 'C28 H21 Fe N S'
_chemical_formula_weight 459.37
_chemical_name_systematic Phenothia
_space_group_crystal_system monoclinic
_space_group_IT_number 14
_space_group_name_Hall '-P 2yn'
_space_group_name_H-M_alt 'P 1 21/n 1'
_atom_sites_solution_hydrogens geom
_atom_sites_solution_primary dual
_audit_block_doi 10.5517/ccdc.csd.cc2j0pw4
_audit_creation_date 2023-02-11
_audit_creation_method
;
Olex2 1.5
(compiled 2022.04.07 svn.rca3783a0 for OlexSys, GUI svn.r6498)
;
_audit_update_record
;
2024-01-09 deposited with the CCDC.	2025-02-03 downloaded from the CCDC.
;
_cell_angle_alpha 90
_cell_angle_beta 111.404(9)
_cell_angle_gamma 90
_cell_formula_units_Z 4
_cell_length_a 8.7645(7)
_cell_length_b 25.8133(16)
_cell_length_c 10.1975(8)
_cell_measurement_reflns_used 3866
_cell_measurement_temperature 298
_cell_measurement_theta_max 25.6290
_cell_measurement_theta_min 3.8020
_cell_volume 2148.0(3)
_computing_cell_refinement 'CrysAlisPro 1.171.41.115a (Rigaku OD, 2021)'
_computing_data_collection 'CrysAlisPro 1.171.41.115a (Rigaku OD, 2021)'
_computing_data_reduction 'CrysAlisPro 1.171.41.115a (Rigaku OD, 2021)'
_computing_molecular_graphics 'Olex2 1.5 (Dolomanov et al., 2009)'
_computing_publication_material 'Olex2 1.5 (Dolomanov et al., 2009)'
_computing_structure_refinement 'SHELXL 2018/3 (Sheldrick, 2015)'
_computing_structure_solution 'SHELXT 2018/2 (Sheldrick, 2018)'
_diffrn_ambient_temperature 298
_diffrn_detector 'CCD plate'
_diffrn_detector_area_resol_mean 16.0309
_diffrn_detector_type Eos
_diffrn_measured_fraction_theta_full 0.994
_diffrn_measured_fraction_theta_max 0.914
_diffrn_measurement_details
;
List of Runs (angles in degrees, time in seconds):

  # Type    Start    End  Width  t~exp~   \w     \q     \k     \f   Frames
#--------------------------------------------------------------------------
  1  \w    -50.00  12.00   1.00   23.00    --   18.01 -10.00 -99.00   62
  2  \w     18.00  43.00   1.00   23.00    --   18.01  10.00  73.00   25
  3  \w    -44.00 -19.00   1.00   23.00    --  -19.26 -10.00 -99.00   25
  4  \w    -18.00  14.00   1.00   23.00    --  -19.26  10.00  73.00   32
  5  \w     35.00  93.00   1.00   23.00    --   18.01 178.00-150.00   58
  6  \w    -20.00  56.00   1.00   23.00    --   18.01 -99.00  30.00   76
  7  \w     37.00  76.00   1.00   23.00    --   18.01 178.00  30.00   39
  8  \w     -7.00  37.00   1.00   23.00    --   18.01  77.00  60.00   44
  9  \w    -19.00  58.00   1.00   23.00    --   18.01 -99.00-120.00   77
;
_diffrn_measurement_device 'four-circle diffractometer'
_diffrn_measurement_device_type 'SuperNova, Dual, Cu at home/near, Eos'
_diffrn_measurement_method '\w scans'
_diffrn_orient_matrix_type 'CrysAlisPro convention (1999,Acta A55,543-557)'
_diffrn_orient_matrix_UB_11 0.0752408000
_diffrn_orient_matrix_UB_12 -0.0030766000
_diffrn_orient_matrix_UB_13 -0.0103361000
_diffrn_orient_matrix_UB_21 -0.0058912000
_diffrn_orient_matrix_UB_22 0.0258136000
_diffrn_orient_matrix_UB_23 -0.0252332000
_diffrn_orient_matrix_UB_31 0.0431520000
_diffrn_orient_matrix_UB_32 0.0088848000
_diffrn_orient_matrix_UB_33 0.0695714000
_diffrn_radiation_monochromator mirror
_diffrn_radiation_probe x-ray
_diffrn_radiation_type 'Mo K\a'
_diffrn_radiation_wavelength 0.71073
_diffrn_reflns_av_R_equivalents 0.1276
_diffrn_reflns_av_unetI/netI 0.1263
_diffrn_reflns_Laue_measured_fraction_full 0.994
_diffrn_reflns_Laue_measured_fraction_max 0.914
_diffrn_reflns_limit_h_max 11
_diffrn_reflns_limit_h_min -11
_diffrn_reflns_limit_k_max 34
_diffrn_reflns_limit_k_min -34
_diffrn_reflns_limit_l_max 13
_diffrn_reflns_limit_l_min -12
_diffrn_reflns_number 18743
_diffrn_reflns_point_group_measured_fraction_full 0.994
_diffrn_reflns_point_group_measured_fraction_max 0.914
_diffrn_reflns_theta_full 25.242
_diffrn_reflns_theta_max 29.125
_diffrn_reflns_theta_min 3.195
_diffrn_source 'micro-focus sealed X-ray tube'
_diffrn_source_type 'SuperNova (Mo) X-ray Source'
_exptl_absorpt_coefficient_mu 0.815
_exptl_absorpt_correction_T_max 1.00000
_exptl_absorpt_correction_T_min 0.62082
_exptl_absorpt_correction_type multi-scan
_exptl_absorpt_process_details
;
CrysAlisPro 1.171.41.115a (Rigaku Oxford Diffraction, 2021)
Empirical absorption correction using spherical harmonics,
implemented in SCALE3 ABSPACK scaling algorithm.
;
_exptl_crystal_colour 'metallic reddish red'
_exptl_crystal_colour_lustre metallic
_exptl_crystal_colour_modifier reddish
_exptl_crystal_colour_primary red
_exptl_crystal_density_diffrn 1.420
_exptl_crystal_description plate
_exptl_crystal_F_000 952
_exptl_crystal_size_max 3.2
_exptl_crystal_size_mid 1.35
_exptl_crystal_size_min 1.1
_refine_diff_density_max 0.694
_refine_diff_density_min -0.539
_refine_diff_density_rms 0.088
_refine_ls_extinction_method none
_refine_ls_goodness_of_fit_ref 1.032
_refine_ls_hydrogen_treatment constr
_refine_ls_matrix_type full
_refine_ls_number_parameters 280
_refine_ls_number_reflns 5262
_refine_ls_number_restraints 0
_refine_ls_restrained_S_all 1.032
_refine_ls_R_factor_all 0.1300
_refine_ls_R_factor_gt 0.0716
_refine_ls_shift/su_max 0.000
_refine_ls_shift/su_mean 0.000
_refine_ls_structure_factor_coef Fsqd
_refine_ls_weighting_details 'w=1/[\s^2^(Fo^2^)+(0.0652P)^2^+0.0838P] where P=(Fo^2^+2Fc^2^)/3'
_refine_ls_weighting_scheme calc
_refine_ls_wR_factor_gt 0.1473
_refine_ls_wR_factor_ref 0.1821
_reflns_Friedel_coverage 0.000
_reflns_number_gt 3060
_reflns_number_total 5262
_reflns_threshold_expression 'I > 2\s(I)'
_cod_data_source_file d4dt02821j2.cif
_cod_data_source_block rm-678b
_cod_database_code 7717968
_shelx_shelxl_version_number 2018/3
_chemical_oxdiff_formula C28H21FeNS
_shelx_space_group_comment
;
The symmetry employed for this shelxl refinement is uniquely defined
by the following loop, which should always be used as a source of
symmetry information in preference to the above space-group names.
They are only intended as comments.
;
_shelx_estimated_absorpt_t_max 0.468
_shelx_estimated_absorpt_t_min 0.180
_olex2_refinement_description
;
1. Fixed Uiso
 At 1.2 times of:
  All C(H) groups
2.a Aromatic/amide H refined with riding coordinates:
 C009(H009), C00A(H00A), C00C(H00C), C00D(H00D), C00F(H00F), C00G(H00G),
 C00H(H00H), C00I(H00I), C00J(H00J), C00K(H00K), C00L(H00L), C00M(H00M),
 C00N(H00N), C00O(H00O), C00P(H00P), C00Q(H00Q), C00R(H00R), C00S(H00S),
 C00T(H00T), C00U(H00U), C00V(H00V)
;
_olex2_submission_original_sample_id RM678
_olex2_submission_special_instructions 'No special instructions were received'
_oxdiff_exptl_absorpt_empirical_details
;
Empirical correction (ABSPACK) includes:
- Absorption correction using spherical harmonics
- Frame scaling
;
_oxdiff_exptl_absorpt_empirical_full_max 3.019
_oxdiff_exptl_absorpt_empirical_full_min 0.327

loop_
_space_group_symop_operation_xyz
'x, y, z'
'-x+1/2, y+1/2, -z+1/2'
'-x, -y, -z'
'x-1/2, -y-1/2, z-1/2'

loop_
_atom_site_label
_atom_site_type_symbol
_atom_site_fract_x
_atom_site_fract_y
_atom_site_fract_z
_atom_site_U_iso_or_equiv
_atom_site_adp_type
_atom_site_occupancy
_atom_site_site_symmetry_order
_atom_site_calc_flag
_atom_site_refinement_flags_posn
_atom_site_refinement_flags_adp
_atom_site_refinement_flags_occupancy
_atom_site_disorder_assembly
_atom_site_disorder_group
Fe01 Fe 0.64719(7) 0.58715(2) 0.42224(5) 0.0370(2) Uani 1 1 d . . . . .
S002 S -0.03824(13) 0.91657(4) 0.33495(11) 0.0462(3) Uani 1 1 d . . . . .
N003 N 0.1386(4) 0.81452(11) 0.4168(3) 0.0392(8) Uani 1 1 d . . . . .
C004 C -0.0294(4) 0.81274(14) 0.3954(3) 0.0336(8) Uani 1 1 d . . . . .
C005 C 0.4215(4) 0.62365(13) 0.3392(4) 0.0345(8) Uani 1 1 d . . . . .
C006 C 0.3608(4) 0.67394(13) 0.3670(4) 0.0320(8) Uani 1 1 d . . . . .
C007 C 0.2191(4) 0.76707(14) 0.4041(4) 0.0352(8) Uani 1 1 d . . . . .
C008 C 0.1669(5) 0.90792(14) 0.4500(4) 0.0378(9) Uani 1 1 d . . . . .
C009 C 0.3511(5) 0.68654(14) 0.4957(4) 0.0400(9) Uani 1 1 d . . . . .
H009 H 0.392248 0.663496 0.570495 0.048 Uiso 1 1 calc R U . . .
C00A C 0.4619(5) 0.53555(15) 0.3365(4) 0.0465(10) Uani 1 1 d . . . . .
H00A H 0.465437 0.500455 0.357979 0.056 Uiso 1 1 calc R U . . .
C00B C 0.2356(5) 0.85862(14) 0.4755(4) 0.0369(8) Uani 1 1 d . . . . .
C00C C 0.2988(5) 0.70971(13) 0.2568(4) 0.0369(8) Uani 1 1 d . . . . .
H00C H 0.305660 0.702505 0.169773 0.044 Uiso 1 1 calc R U . . .
C00D C -0.1085(5) 0.76640(15) 0.4017(4) 0.0436(9) Uani 1 1 d . . . . .
H00D H -0.048428 0.735834 0.425484 0.052 Uiso 1 1 calc R U . . .
C00E C -0.1242(5) 0.85777(14) 0.3621(4) 0.0363(8) Uani 1 1 d . . . . .
C00F C 0.4844(5) 0.61160(14) 0.2325(4) 0.0396(9) Uani 1 1 d . . . . .
H00F H 0.506786 0.635431 0.173566 0.048 Uiso 1 1 calc R U . . .
C00G C 0.2280(4) 0.75536(13) 0.2755(4) 0.0379(8) Uani 1 1 d . . . . .
H00G H 0.185929 0.778391 0.200731 0.045 Uiso 1 1 calc R U . . .
C00H C 0.4097(5) 0.57573(14) 0.4055(4) 0.0386(9) Uani 1 1 d . . . . .
H00H H 0.374086 0.571637 0.480341 0.046 Uiso 1 1 calc R U . . .
C00I C 0.5072(5) 0.55758(15) 0.2309(4) 0.0455(10) Uani 1 1 d . . . . .
H00I H 0.545800 0.539700 0.170092 0.055 Uiso 1 1 calc R U . . .
C00J C -0.2910(5) 0.85611(17) 0.3388(4) 0.0511(11) Uani 1 1 d . . . . .
H00J H -0.351904 0.886558 0.320790 0.061 Uiso 1 1 calc R U . . .
C00K C 0.8714(5) 0.61674(19) 0.4472(5) 0.0578(12) Uani 1 1 d . . . . .
H00K H 0.897184 0.636292 0.381556 0.069 Uiso 1 1 calc R U . . .
C00L C 0.2818(5) 0.73249(15) 0.5158(4) 0.0473(10) Uani 1 1 d . . . . .
H00L H 0.277147 0.740273 0.603247 0.057 Uiso 1 1 calc R U . . .
C00M C 0.4013(5) 0.85445(16) 0.5569(5) 0.0475(10) Uani 1 1 d . . . . .
H00M H 0.449797 0.821896 0.576594 0.057 Uiso 1 1 calc R U . . .
C00N C 0.2596(5) 0.95118(16) 0.5062(4) 0.0480(10) Uani 1 1 d . . . . .
H00N H 0.210500 0.983690 0.491591 0.058 Uiso 1 1 calc R U . . .
C00O C 0.4946(5) 0.89815(19) 0.6090(5) 0.0575(12) Uani 1 1 d . . . . .
H00O H 0.605859 0.894776 0.661672 0.069 Uiso 1 1 calc R U . . .
C00P C -0.3650(5) 0.81003(18) 0.3422(4) 0.0535(11) Uani 1 1 d . . . . .
H00P H -0.476981 0.808904 0.323628 0.064 Uiso 1 1 calc R U . . .
C00Q C 0.8184(5) 0.63646(18) 0.5493(5) 0.0544(11) Uani 1 1 d . . . . .
H00Q H 0.800707 0.671240 0.562892 0.065 Uiso 1 1 calc R U . . .
C00R C 0.8797(5) 0.5637(2) 0.4581(5) 0.0642(13) Uani 1 1 d . . . . .
H00R H 0.910904 0.541562 0.400437 0.077 Uiso 1 1 calc R U . . .
C00S C -0.2751(5) 0.76554(17) 0.3729(4) 0.0486(10) Uani 1 1 d . . . . .
H00S H -0.326701 0.734192 0.374434 0.058 Uiso 1 1 calc R U . . .
C00T C 0.4247(6) 0.94659(18) 0.5838(5) 0.0564(11) Uani 1 1 d . . . . .
H00T H 0.488127 0.975922 0.618825 0.068 Uiso 1 1 calc R U . . .
C00U C 0.7963(6) 0.5951(2) 0.6284(5) 0.0654(14) Uani 1 1 d . . . . .
H00U H 0.763181 0.597390 0.705090 0.078 Uiso 1 1 calc R U . . .
C00V C 0.8337(6) 0.5485(2) 0.5702(6) 0.0698(15) Uani 1 1 d . . . . .
H00V H 0.828432 0.514789 0.600773 0.084 Uiso 1 1 calc R U . . .

loop_
_atom_site_aniso_label
_atom_site_aniso_U_11
_atom_site_aniso_U_22
_atom_site_aniso_U_33
_atom_site_aniso_U_23
_atom_site_aniso_U_13
_atom_site_aniso_U_12
Fe01 0.0373(3) 0.0358(4) 0.0381(4) 0.0016(2) 0.0142(3) 0.0064(2)
S002 0.0389(5) 0.0401(6) 0.0526(7) 0.0099(4) 0.0086(5) 0.0053(5)
N003 0.0293(16) 0.0316(18) 0.056(2) -0.0031(13) 0.0141(15) 0.0016(14)
C004 0.0283(18) 0.043(2) 0.0280(19) 0.0018(14) 0.0084(15) -0.0009(16)
C005 0.0338(19) 0.032(2) 0.031(2) 0.0009(14) 0.0043(16) 0.0028(16)
C006 0.0264(17) 0.036(2) 0.0302(19) -0.0005(13) 0.0064(15) -0.0016(15)
C007 0.0266(18) 0.037(2) 0.042(2) -0.0003(15) 0.0118(16) 0.0019(16)
C008 0.037(2) 0.037(2) 0.041(2) 0.0012(15) 0.0169(17) -0.0024(17)
C009 0.047(2) 0.042(2) 0.027(2) 0.0083(14) 0.0094(17) 0.0085(18)
C00A 0.060(3) 0.028(2) 0.051(3) -0.0048(16) 0.019(2) -0.0011(19)
C00B 0.0320(19) 0.038(2) 0.042(2) -0.0004(15) 0.0150(17) 0.0001(17)
C00C 0.038(2) 0.037(2) 0.036(2) 0.0042(15) 0.0141(17) 0.0012(17)
C00D 0.043(2) 0.046(2) 0.039(2) 0.0049(16) 0.0114(18) 0.0030(19)
C00E 0.0339(19) 0.042(2) 0.031(2) -0.0001(14) 0.0084(16) 0.0028(17)
C00F 0.050(2) 0.042(2) 0.0252(19) 0.0045(14) 0.0115(17) 0.0009(19)
C00G 0.0335(19) 0.036(2) 0.041(2) 0.0080(15) 0.0106(17) 0.0003(17)
C00H 0.042(2) 0.040(2) 0.036(2) 0.0038(15) 0.0167(17) -0.0031(18)
C00I 0.057(3) 0.047(3) 0.035(2) -0.0068(16) 0.0198(19) 0.003(2)
C00J 0.038(2) 0.065(3) 0.052(3) 0.003(2) 0.017(2) 0.008(2)
C00K 0.045(3) 0.069(3) 0.063(3) 0.006(2) 0.024(2) -0.002(2)
C00L 0.058(3) 0.050(3) 0.032(2) -0.0004(17) 0.0139(19) 0.015(2)
C00M 0.0280(19) 0.045(2) 0.065(3) 0.0016(19) 0.0111(19) 0.0012(18)
C00N 0.049(3) 0.039(2) 0.055(3) 0.0028(18) 0.018(2) -0.004(2)
C00O 0.031(2) 0.069(3) 0.064(3) -0.004(2) 0.006(2) -0.005(2)
C00P 0.027(2) 0.077(3) 0.056(3) 0.002(2) 0.0152(19) -0.006(2)
C00Q 0.049(3) 0.055(3) 0.052(3) -0.008(2) 0.009(2) 0.001(2)
C00R 0.039(2) 0.076(4) 0.080(4) -0.005(3) 0.023(2) 0.019(2)
C00S 0.039(2) 0.062(3) 0.045(2) 0.0000(19) 0.0156(19) -0.011(2)
C00T 0.050(3) 0.053(3) 0.064(3) -0.005(2) 0.017(2) -0.017(2)
C00U 0.043(3) 0.111(4) 0.037(3) 0.009(2) 0.007(2) 0.005(3)
C00V 0.050(3) 0.059(3) 0.088(4) 0.031(3) 0.011(3) 0.014(2)

loop_
_atom_type_symbol
_atom_type_description
_atom_type_scat_dispersion_real
_atom_type_scat_dispersion_imag
_atom_type_scat_source
C C 0.0033 0.0016 'International Tables Vol C Tables 4.2.6.8 and 6.1.1.4'
H H 0.0000 0.0000 'International Tables Vol C Tables 4.2.6.8 and 6.1.1.4'
N N 0.0061 0.0033 'International Tables Vol C Tables 4.2.6.8 and 6.1.1.4'
S S 0.1246 0.1234 'International Tables Vol C Tables 4.2.6.8 and 6.1.1.4'
Fe Fe 0.3463 0.8444 'International Tables Vol C Tables 4.2.6.8 and 6.1.1.4'

loop_
_geom_angle_atom_site_label_1
_geom_angle_atom_site_label_2
_geom_angle_atom_site_label_3
_geom_angle
_geom_angle_site_symmetry_1
_geom_angle_site_symmetry_3
_geom_angle_publ_flag
C00A Fe01 C005 68.22(15) . . ?
C00A Fe01 C00F 67.83(16) . . ?
C00A Fe01 C00H 40.71(15) . . ?
C00A Fe01 C00I 40.15(16) . . ?
C00A Fe01 C00K 151.89(18) . . ?
C00A Fe01 C00U 128.27(19) . . ?
C00A Fe01 C00V 107.24(19) . . ?
C00F Fe01 C005 40.44(14) . . ?
C00F Fe01 C00H 68.12(15) . . ?
C00F Fe01 C00U 155.37(19) . . ?
C00H Fe01 C005 40.66(13) . . ?
C00I Fe01 C005 68.14(15) . . ?
C00I Fe01 C00F 40.46(15) . . ?
C00I Fe01 C00H 68.12(16) . . ?
C00I Fe01 C00U 163.77(19) . . ?
C00K Fe01 C005 127.90(17) . . ?
C00K Fe01 C00F 108.16(17) . . ?
C00K Fe01 C00H 165.99(17) . . ?
C00K Fe01 C00I 118.48(18) . . ?
C00K Fe01 C00U 66.88(19) . . ?
C00K Fe01 C00V 67.3(2) . . ?
C00Q Fe01 C005 110.38(16) . . ?
C00Q Fe01 C00A 166.33(18) . . ?
C00Q Fe01 C00F 120.59(17) . . ?
C00Q Fe01 C00H 129.43(17) . . ?
C00Q Fe01 C00I 153.11(18) . . ?
C00Q Fe01 C00K 39.73(17) . . ?
C00Q Fe01 C00U 40.00(18) . . ?
C00Q Fe01 C00V 68.2(2) . . ?
C00R Fe01 C005 162.98(18) . . ?
C00R Fe01 C00A 118.33(19) . . ?
C00R Fe01 C00F 124.93(18) . . ?
C00R Fe01 C00H 153.77(19) . . ?
C00R Fe01 C00I 105.99(19) . . ?
C00R Fe01 C00K 39.50(19) . . ?
C00R Fe01 C00Q 67.2(2) . . ?
C00R Fe01 C00U 67.7(2) . . ?
C00R Fe01 C00V 40.34(19) . . ?
C00U Fe01 C005 122.14(18) . . ?
C00U Fe01 C00H 110.48(17) . . ?
C00V Fe01 C005 156.08(19) . . ?
C00V Fe01 C00F 161.6(2) . . ?
C00V Fe01 C00H 120.53(18) . . ?
C00V Fe01 C00I 124.5(2) . . ?
C00V Fe01 C00U 41.13(19) . . ?
C00E S002 C008 100.18(17) . . ?
C004 N003 C007 118.4(3) . . ?
C004 N003 C00B 121.6(3) . . ?
C00B N003 C007 118.8(3) . . ?
C00D C004 N003 122.0(3) . . ?
C00D C004 C00E 117.6(3) . . ?
C00E C004 N003 120.4(3) . . ?
C006 C005 Fe01 133.0(2) . . ?
C00F C005 Fe01 68.5(2) . . ?
C00F C005 C006 127.6(3) . . ?
C00F C005 C00H 106.7(3) . . ?
C00H C005 Fe01 68.7(2) . . ?
C00H C005 C006 125.4(3) . . ?
C009 C006 C005 122.8(3) . . ?
C009 C006 C00C 117.7(3) . . ?
C00C C006 C005 119.3(3) . . ?
C00G C007 N003 118.1(3) . . ?
C00G C007 C00L 119.7(3) . . ?
C00L C007 N003 122.1(3) . . ?
C00B C008 S002 120.4(3) . . ?
C00N C008 S002 118.5(3) . . ?
C00N C008 C00B 121.0(4) . . ?
C006 C009 H009 119.2 . . ?
C00L C009 C006 121.6(3) . . ?
C00L C009 H009 119.2 . . ?
Fe01 C00A H00A 125.7 . . ?
C00H C00A Fe01 70.1(2) . . ?
C00H C00A H00A 125.7 . . ?
C00I C00A Fe01 70.0(2) . . ?
C00I C00A H00A 125.7 . . ?
C00I C00A C00H 108.6(3) . . ?
C008 C00B N003 120.3(3) . . ?
C00M C00B N003 121.7(3) . . ?
C00M C00B C008 118.0(3) . . ?
C006 C00C H00C 119.5 . . ?
C00G C00C C006 121.0(3) . . ?
C00G C00C H00C 119.5 . . ?
C004 C00D H00D 119.7 . . ?
C00S C00D C004 120.6(4) . . ?
C00S C00D H00D 119.7 . . ?
C004 C00E S002 120.3(3) . . ?
C00J C00E S002 118.8(3) . . ?
C00J C00E C004 120.7(4) . . ?
Fe01 C00F H00F 125.3 . . ?
C005 C00F Fe01 71.0(2) . . ?
C005 C00F H00F 125.6 . . ?
C00I C00F Fe01 69.6(2) . . ?
C00I C00F C005 108.8(3) . . ?
C00I C00F H00F 125.6 . . ?
C007 C00G C00C 120.3(3) . . ?
C007 C00G H00G 119.8 . . ?
C00C C00G H00G 119.8 . . ?
Fe01 C00H H00H 125.7 . . ?
C005 C00H Fe01 70.6(2) . . ?
C005 C00H H00H 126.1 . . ?
C00A C00H Fe01 69.2(2) . . ?
C00A C00H C005 107.8(3) . . ?
C00A C00H H00H 126.1 . . ?
Fe01 C00I H00I 125.9 . . ?
C00A C00I Fe01 69.8(2) . . ?
C00A C00I C00F 108.2(3) . . ?
C00A C00I H00I 125.9 . . ?
C00F C00I Fe01 69.9(2) . . ?
C00F C00I H00I 125.9 . . ?
C00E C00J H00J 119.9 . . ?
C00P C00J C00E 120.1(4) . . ?
C00P C00J H00J 119.9 . . ?
Fe01 C00K H00K 126.2 . . ?
C00Q C00K Fe01 70.0(2) . . ?
C00Q C00K H00K 125.4 . . ?
C00R C00K Fe01 69.9(3) . . ?
C00R C00K H00K 125.4 . . ?
C00R C00K C00Q 109.2(4) . . ?
C007 C00L H00L 120.2 . . ?
C009 C00L C007 119.6(4) . . ?
C009 C00L H00L 120.2 . . ?
C00B C00M H00M 119.7 . . ?
C00O C00M C00B 120.6(4) . . ?
C00O C00M H00M 119.7 . . ?
C008 C00N H00N 119.8 . . ?
C008 C00N C00T 120.4(4) . . ?
C00T C00N H00N 119.8 . . ?
C00M C00O H00O 119.7 . . ?
C00T C00O C00M 120.7(4) . . ?
C00T C00O H00O 119.7 . . ?
C00J C00P H00P 120.0 . . ?
C00J C00P C00S 120.1(4) . . ?
C00S C00P H00P 120.0 . . ?
Fe01 C00Q H00Q 125.1 . . ?
C00K C00Q Fe01 70.2(3) . . ?
C00K C00Q H00Q 126.0 . . ?
C00K C00Q C00U 108.0(4) . . ?
C00U C00Q Fe01 70.3(3) . . ?
C00U C00Q H00Q 126.0 . . ?
Fe01 C00R H00R 125.3 . . ?
C00K C00R Fe01 70.6(3) . . ?
C00K C00R H00R 125.6 . . ?
C00K C00R C00V 108.9(4) . . ?
C00V C00R Fe01 70.2(3) . . ?
C00V C00R H00R 125.6 . . ?
C00D C00S H00S 119.6 . . ?
C00P C00S C00D 120.9(4) . . ?
C00P C00S H00S 119.6 . . ?
C00N C00T H00T 120.4 . . ?
C00O C00T C00N 119.2(4) . . ?
C00O C00T H00T 120.4 . . ?
Fe01 C00U H00U 126.4 . . ?
C00Q C00U Fe01 69.7(3) . . ?
C00Q C00U H00U 126.2 . . ?
C00Q C00U C00V 107.7(4) . . ?
C00V C00U Fe01 69.3(3) . . ?
C00V C00U H00U 126.2 . . ?
Fe01 C00V H00V 125.6 . . ?
C00R C00V Fe01 69.5(3) . . ?
C00R C00V C00U 106.2(4) . . ?
C00R C00V H00V 126.9 . . ?
C00U C00V Fe01 69.6(3) . . ?
C00U C00V H00V 126.9 . . ?

loop_
_geom_bond_atom_site_label_1
_geom_bond_atom_site_label_2
_geom_bond_distance
_geom_bond_site_symmetry_2
_geom_bond_publ_flag
Fe01 C005 2.073(4) . ?
Fe01 C00A 2.034(4) . ?
Fe01 C00F 2.040(4) . ?
Fe01 C00H 2.047(4) . ?
Fe01 C00I 2.036(4) . ?
Fe01 C00K 2.035(4) . ?
Fe01 C00Q 2.033(4) . ?
Fe01 C00R 2.027(4) . ?
Fe01 C00U 2.041(5) . ?
Fe01 C00V 2.036(4) . ?
S002 C008 1.766(4) . ?
S002 C00E 1.761(4) . ?
N003 C004 1.408(4) . ?
N003 C007 1.443(4) . ?
N003 C00B 1.416(5) . ?
C004 C00D 1.396(5) . ?
C004 C00E 1.397(5) . ?
C005 C006 1.469(5) . ?
C005 C00F 1.422(5) . ?
C005 C00H 1.432(5) . ?
C006 C009 1.385(5) . ?
C006 C00C 1.401(5) . ?
C007 C00G 1.376(5) . ?
C007 C00L 1.392(5) . ?
C008 C00B 1.391(5) . ?
C008 C00N 1.377(5) . ?
C009 H009 0.9300 . ?
C009 C00L 1.381(5) . ?
C00A H00A 0.9300 . ?
C00A C00H 1.420(5) . ?
C00A C00I 1.397(5) . ?
C00B C00M 1.389(5) . ?
C00C H00C 0.9300 . ?
C00C C00G 1.377(5) . ?
C00D H00D 0.9300 . ?
C00D C00S 1.381(5) . ?
C00E C00J 1.393(5) . ?
C00F H00F 0.9300 . ?
C00F C00I 1.410(5) . ?
C00G H00G 0.9300 . ?
C00H H00H 0.9300 . ?
C00I H00I 0.9300 . ?
C00J H00J 0.9300 . ?
C00J C00P 1.361(6) . ?
C00K H00K 0.9300 . ?
C00K C00Q 1.383(6) . ?
C00K C00R 1.373(7) . ?
C00L H00L 0.9300 . ?
C00M H00M 0.9300 . ?
C00M C00O 1.381(6) . ?
C00N H00N 0.9300 . ?
C00N C00T 1.378(6) . ?
C00O H00O 0.9300 . ?
C00O C00T 1.375(6) . ?
C00P H00P 0.9300 . ?
C00P C00S 1.363(6) . ?
C00Q H00Q 0.9300 . ?
C00Q C00U 1.393(6) . ?
C00R H00R 0.9300 . ?
C00R C00V 1.401(6) . ?
C00S H00S 0.9300 . ?
C00T H00T 0.9300 . ?
C00U H00U 0.9300 . ?
C00U C00V 1.432(7) . ?
C00V H00V 0.9300 . ?

loop_
_geom_torsion_atom_site_label_1
_geom_torsion_atom_site_label_2
_geom_torsion_atom_site_label_3
_geom_torsion_atom_site_label_4
_geom_torsion
_geom_torsion_site_symmetry_1
_geom_torsion_site_symmetry_2
_geom_torsion_site_symmetry_3
_geom_torsion_site_symmetry_4
_geom_torsion_publ_flag
Fe01 C005 C006 C009 -63.9(5) . . . . ?
Fe01 C005 C006 C00C 120.8(3) . . . . ?
Fe01 C005 C00F C00I 59.6(3) . . . . ?
Fe01 C005 C00H C00A -59.4(3) . . . . ?
Fe01 C00A C00H C005 60.3(3) . . . . ?
Fe01 C00A C00I C00F -59.6(3) . . . . ?
Fe01 C00F C00I C00A 59.6(3) . . . . ?
Fe01 C00K C00Q C00U 60.4(3) . . . . ?
Fe01 C00K C00R C00V -60.0(3) . . . . ?
Fe01 C00Q C00U C00V 59.1(3) . . . . ?
Fe01 C00R C00V C00U -60.2(3) . . . . ?
Fe01 C00U C00V C00R 60.2(3) . . . . ?
S002 C008 C00B N003 -4.2(5) . . . . ?
S002 C008 C00B C00M 174.5(3) . . . . ?
S002 C008 C00N C00T -172.9(3) . . . . ?
S002 C00E C00J C00P 172.0(3) . . . . ?
N003 C004 C00D C00S -176.6(3) . . . . ?
N003 C004 C00E S002 4.2(5) . . . . ?
N003 C004 C00E C00J 179.0(3) . . . . ?
N003 C007 C00G C00C -177.9(3) . . . . ?
N003 C007 C00L C009 177.1(4) . . . . ?
N003 C00B C00M C00O 177.8(4) . . . . ?
C004 N003 C007 C00G 93.0(4) . . . . ?
C004 N003 C007 C00L -84.7(4) . . . . ?
C004 N003 C00B C008 -32.5(5) . . . . ?
C004 N003 C00B C00M 148.9(4) . . . . ?
C004 C00D C00S C00P -2.1(6) . . . . ?
C004 C00E C00J C00P -2.8(6) . . . . ?
C005 C006 C009 C00L -174.9(4) . . . . ?
C005 C006 C00C C00G 174.4(3) . . . . ?
C005 C00F C00I Fe01 -60.5(3) . . . . ?
C005 C00F C00I C00A -0.9(4) . . . . ?
C006 C005 C00F Fe01 128.4(4) . . . . ?
C006 C005 C00F C00I -171.9(3) . . . . ?
C006 C005 C00H Fe01 -128.4(3) . . . . ?
C006 C005 C00H C00A 172.2(3) . . . . ?
C006 C009 C00L C007 0.4(6) . . . . ?
C006 C00C C00G C007 1.0(5) . . . . ?
C007 N003 C004 C00D 18.2(5) . . . . ?
C007 N003 C004 C00E -159.6(3) . . . . ?
C007 N003 C00B C008 159.7(3) . . . . ?
C007 N003 C00B C00M -19.0(5) . . . . ?
C008 S002 C00E C004 -31.2(3) . . . . ?
C008 S002 C00E C00J 153.9(3) . . . . ?
C008 C00B C00M C00O -0.9(6) . . . . ?
C008 C00N C00T C00O -2.4(6) . . . . ?
C009 C006 C00C C00G -1.2(5) . . . . ?
C00B N003 C004 C00D -149.7(3) . . . . ?
C00B N003 C004 C00E 32.5(5) . . . . ?
C00B N003 C007 C00G -98.8(4) . . . . ?
C00B N003 C007 C00L 83.5(5) . . . . ?
C00B C008 C00N C00T 2.9(6) . . . . ?
C00B C00M C00O C00T 1.4(7) . . . . ?
C00C C006 C009 C00L 0.5(6) . . . . ?
C00D C004 C00E S002 -173.7(3) . . . . ?
C00D C004 C00E C00J 1.1(5) . . . . ?
C00E S002 C008 C00B 31.2(3) . . . . ?
C00E S002 C008 C00N -153.0(3) . . . . ?
C00E C004 C00D C00S 1.3(5) . . . . ?
C00E C00J C00P C00S 2.1(6) . . . . ?
C00F C005 C006 C009 -158.8(4) . . . . ?
C00F C005 C006 C00C 25.9(5) . . . . ?
C00F C005 C00H Fe01 58.2(3) . . . . ?
C00F C005 C00H C00A -1.2(4) . . . . ?
C00G C007 C00L C009 -0.6(6) . . . . ?
C00H C005 C006 C009 29.1(5) . . . . ?
C00H C005 C006 C00C -146.2(4) . . . . ?
C00H C005 C00F Fe01 -58.3(3) . . . . ?
C00H C005 C00F C00I 1.3(4) . . . . ?
C00H C00A C00I Fe01 59.7(3) . . . . ?
C00H C00A C00I C00F 0.1(5) . . . . ?
C00I C00A C00H Fe01 -59.7(3) . . . . ?
C00I C00A C00H C005 0.7(5) . . . . ?
C00J C00P C00S C00D 0.4(6) . . . . ?
C00K C00Q C00U Fe01 -60.4(3) . . . . ?
C00K C00Q C00U C00V -1.3(5) . . . . ?
C00K C00R C00V Fe01 60.2(3) . . . . ?
C00K C00R C00V C00U 0.0(5) . . . . ?
C00L C007 C00G C00C -0.1(5) . . . . ?
C00M C00O C00T C00N 0.3(7) . . . . ?
C00N C008 C00B N003 -179.9(3) . . . . ?
C00N C008 C00B C00M -1.2(6) . . . . ?
C00Q C00K C00R Fe01 59.2(3) . . . . ?
C00Q C00K C00R C00V -0.8(5) . . . . ?
C00Q C00U C00V Fe01 -59.4(3) . . . . ?
C00Q C00U C00V C00R 0.8(5) . . . . ?
C00R C00K C00Q Fe01 -59.1(3) . . . . ?
C00R C00K C00Q C00U 1.3(5) . . . . ?
